data_7028423
loop_
_publ_author_name
'B\"ottcher, Tobias'
'Steinhauer, Simon'
'Allefeld, Nadine'
'Hoge, Berthold'
'Neumann, Beate'
'Stammler, Hans Georg'
'Bassil, Bassem S.'
'Winter, Martin'
'Mitzel, Norbert W.'
'R\"oschenthaler, Gerd-Volker'

_publ_section_title
;
 Carbene complexes of phosphorus(v) fluorides substituted with
 perfluoroalkyl-groups synthesized by oxidative addition. Cleavage of the
 complexes reveals a new synthetic protocol for ionic liquids.
;
_journal_issue 7
_journal_name_full 'Dalton transactions (Cambridge, England : 2003)'
_journal_page_first 2979
_journal_page_last 2987
_journal_paper_doi 10.1039/c3dt53043d
_journal_volume 43
_journal_year 2014
_chemical_formula_sum 'C5 H10 Cl2 N2'
_chemical_formula_weight 169.05
_chemical_name_systematic
; 
 ? 
;
_space_group_IT_number 62
_symmetry_cell_setting orthorhombic
_symmetry_space_group_name_Hall '-P 2ac 2n'
_symmetry_space_group_name_H-M 'P n m a'
_atom_sites_solution_hydrogens geom
_atom_sites_solution_primary direct
_atom_sites_solution_secondary difmap
_audit_creation_method SHELXL-97
_cell_angle_alpha 90.00
_cell_angle_beta 90.00
_cell_angle_gamma 90.00
_cell_formula_units_Z 4
_cell_length_a 12.203(3)
_cell_length_b 8.517(2)
_cell_length_c 7.388(3)
_cell_measurement_reflns_used 69
_cell_measurement_temperature 173(2)
_cell_measurement_theta_max 14.90
_cell_measurement_theta_min 3.95
_cell_volume 767.9(4)
_computing_cell_refinement 'Bruker SAINT'
_computing_data_collection 'Bruker APEX2'
_computing_data_reduction 'Bruker SAINT, SADABS and XPREP'
_computing_molecular_graphics 'Bruker SHELXTL'
_computing_publication_material 'Bruker SHELXTL'
_computing_structure_refinement 'SHELXL-97 (Sheldrick, 2008)'
_computing_structure_solution 'SHELXS-97 (Sheldrick, 2008)'
_diffrn_ambient_temperature 173(2)
_diffrn_measured_fraction_theta_full 1.000
_diffrn_measured_fraction_theta_max 1.000
_diffrn_measurement_device_type 'Bruker APEX-II CCD'
_diffrn_measurement_method '2\q/\w scans'
_diffrn_radiation_monochromator graphite
_diffrn_radiation_source 'fine-focus sealed tube'
_diffrn_radiation_type MoK\a
_diffrn_radiation_wavelength 0.71073
_diffrn_reflns_av_R_equivalents 0.0956
_diffrn_reflns_av_sigmaI/netI 0.0731
_diffrn_reflns_limit_h_max 15
_diffrn_reflns_limit_h_min -15
_diffrn_reflns_limit_k_max 11
_diffrn_reflns_limit_k_min -11
_diffrn_reflns_limit_l_max 9
_diffrn_reflns_limit_l_min -8
_diffrn_reflns_number 4033
_diffrn_reflns_theta_full 27.48
_diffrn_reflns_theta_max 27.48
_diffrn_reflns_theta_min 3.22
_exptl_absorpt_coefficient_mu 0.760
_exptl_absorpt_correction_T_max 0.9279
_exptl_absorpt_correction_T_min 0.6182
_exptl_absorpt_correction_type multi-scan
_exptl_absorpt_process_details SADABS
_exptl_crystal_colour colorless
_exptl_crystal_density_diffrn 1.462
_exptl_crystal_density_method 'not measured'
_exptl_crystal_description block
_exptl_crystal_F_000 352
_exptl_crystal_size_max 0.70
_exptl_crystal_size_mid 0.50
_exptl_crystal_size_min 0.10
_refine_diff_density_max 1.128
_refine_diff_density_min -0.748
_refine_diff_density_rms 0.165
_refine_ls_extinction_method none
_refine_ls_goodness_of_fit_ref 1.006
_refine_ls_hydrogen_treatment constr
_refine_ls_matrix_type full
_refine_ls_number_parameters 46
_refine_ls_number_reflns 942
_refine_ls_number_restraints 0
_refine_ls_restrained_S_all 1.006
_refine_ls_R_factor_all 0.0876
_refine_ls_R_factor_gt 0.0760
_refine_ls_shift/su_max 0.000
_refine_ls_shift/su_mean 0.000
_refine_ls_structure_factor_coef Fsqd
_refine_ls_weighting_details 'calc w=1/[\s^2^(Fo^2^)+(0.1200P)^2^+2.5000P] where P=(Fo^2^+2Fc^2^)/3'
_refine_ls_weighting_scheme calc
_refine_ls_wR_factor_gt 0.1970
_refine_ls_wR_factor_ref 0.2072
_reflns_number_gt 772
_reflns_number_total 942
_reflns_threshold_expression >2sigma(I)
_cod_data_source_file c3dt53043d.txt
_cod_data_source_block compound2a
_cod_depositor_comments
;
The following automatic conversions were performed:

'_symmetry_cell_setting' value 'Orthorhombic' changed to
'orthorhombic' according to
/usr/data/users/saulius/automatic-downloads/current/RSC/lib/dictionaries/cif_core.dic
dictionary named 'cif_core.dic' version 2.4.2 from 2011-04-26.

Automatic conversion script
Id: cif_fix_values 2281 2013-09-26 08:29:07Z andrius 
;
_cod_original_cell_volume 767.8(4)
_cod_original_sg_symbol_H-M Pnma
_cod_database_code 7028423

loop_
_symmetry_equiv_pos_as_xyz
'x, y, z'
'-x+1/2, -y, z+1/2'
'-x, y+1/2, -z'
'x+1/2, -y+1/2, -z+1/2'
'-x, -y, -z'
'x-1/2, y, -z-1/2'
'x, -y-1/2, z'
'-x-1/2, y-1/2, z-1/2'

loop_
_atom_site_label
_atom_site_type_symbol
_atom_site_fract_x
_atom_site_fract_y
_atom_site_fract_z
_atom_site_U_iso_or_equiv
_atom_site_adp_type
_atom_site_occupancy
_atom_site_symmetry_multiplicity
_atom_site_calc_flag
_atom_site_refinement_flags
N1 N 0.1673(3) 0.1191(4) 0.8444(5) 0.0234(7) Uani 1 1 d .
C3 C 0.0631(3) 0.1611(5) 0.7560(6) 0.0298(10) Uani 1 1 d .
H3A H -0.0002 0.1195 0.8250 0.036 Uiso 1 1 calc R
H3B H 0.0602 0.1195 0.6309 0.036 Uiso 1 1 calc R
C2 C 0.1924(3) -0.0368(5) 0.9126(6) 0.0313(10) Uani 1 1 d .
H2A H 0.2660 -0.0371 0.9655 0.047 Uiso 1 1 calc R
H2B H 0.1893 -0.1126 0.8129 0.047 Uiso 1 1 calc R
H2C H 0.1387 -0.0660 1.0053 0.047 Uiso 1 1 calc R
C1 C 0.2168(4) 0.2500 0.8943(7) 0.0196(10) Uani 1 2 d S
Cl1 Cl 0.33737(11) 0.2500 1.00571(19) 0.0295(5) Uani 1 2 d S
Cl2 Cl 0.05764(10) 0.2500 0.25100(18) 0.0262(4) Uani 1 2 d S

loop_
_atom_site_aniso_label
_atom_site_aniso_U_11
_atom_site_aniso_U_22
_atom_site_aniso_U_33
_atom_site_aniso_U_23
_atom_site_aniso_U_13
_atom_site_aniso_U_12
N1 0.0269(15) 0.0213(17) 0.0221(15) -0.0028(13) -0.0026(12) 0.0017(12)
C3 0.0283(19) 0.031(3) 0.030(2) 0.0013(17) -0.0099(16) -0.0020(16)
C2 0.040(2) 0.021(2) 0.033(2) -0.0040(17) -0.0047(17) 0.0035(16)
C1 0.021(2) 0.023(3) 0.015(2) 0.000 0.0011(18) 0.000
Cl1 0.0278(7) 0.0347(8) 0.0260(7) 0.000 -0.0016(5) 0.000
Cl2 0.0268(7) 0.0280(8) 0.0238(7) 0.000 0.0015(5) 0.000

loop_
_atom_type_symbol
_atom_type_description
_atom_type_scat_dispersion_real
_atom_type_scat_dispersion_imag
_atom_type_scat_source
C C 0.0033 0.0016 'International Tables Vol C Tables 4.2.6.8 and 6.1.1.4'
H H 0.0000 0.0000 'International Tables Vol C Tables 4.2.6.8 and 6.1.1.4'
N N 0.0061 0.0033 'International Tables Vol C Tables 4.2.6.8 and 6.1.1.4'
Cl Cl 0.1484 0.1585 'International Tables Vol C Tables 4.2.6.8 and 6.1.1.4'

loop_
_geom_angle_atom_site_label_1
_geom_angle_atom_site_label_2
_geom_angle_atom_site_label_3
_geom_angle
_geom_angle_site_symmetry_1
_geom_angle_site_symmetry_3
C1 N1 C2 125.4(3) . .
C1 N1 C3 108.3(3) . .
C2 N1 C3 123.8(3) . .
N1 C3 C3 104.0(2) . 7_565
N1 C3 H3A 110.9 . .
C3 C3 H3A 110.9 7_565 .
N1 C3 H3B 110.9 . .
C3 C3 H3B 110.9 7_565 .
H3A C3 H3B 109.0 . .
N1 C2 H2A 109.5 . .
N1 C2 H2B 109.5 . .
H2A C2 H2B 109.5 . .
N1 C2 H2C 109.5 . .
H2A C2 H2C 109.5 . .
H2B C2 H2C 109.5 . .
N1 C1 N1 115.2(5) . 7_565
N1 C1 Cl1 122.4(2) . .
N1 C1 Cl1 122.4(2) 7_565 .

loop_
_geom_bond_atom_site_label_1
_geom_bond_atom_site_label_2
_geom_bond_distance
_geom_bond_site_symmetry_2
N1 C1 1.320(4) .
N1 C2 1.453(5) .
N1 C3 1.475(5) .
C3 C3 1.514(9) 7_565
C3 H3A 0.9900 .
C3 H3B 0.9900 .
C2 H2A 0.9800 .
C2 H2B 0.9800 .
C2 H2C 0.9800 .
C1 N1 1.320(4) 7_565
C1 Cl1 1.686(5) .
